data_4038685
loop_
_publ_author_name
'Wellh\"ofer, Isabelle'
'Beck, Janina'
'Frydenvang, Karla'
'Br\"ase, Stefan'
'Olsen, Christian A.'

_publ_contact_author
;
Karla Frydenvang
;
_publ_section_title
;
 Increasing the Functional Group Diversity in Helical \b-Peptoids:
 Achievement of Solvent- and pH-Dependent Folding
;
_journal_name_full 'The Journal of Organic Chemistry'
_journal_paper_doi 10.1021/acs.joc.0c00780
_journal_year 2020
_chemical_absolute_configuration ad
_chemical_formula_sum 'C17 H23 N O2 S'
_chemical_formula_weight 305.42
_space_group_crystal_system monoclinic
_space_group_IT_number 5
_space_group_name_Hall 'C 2y'
_space_group_name_H-M_alt 'C 1 2 1'
_atom_sites_solution_hydrogens mixed
_atom_sites_solution_primary direct
_atom_sites_solution_secondary difmap
_audit_creation_method SHELXL-2018/3
_cell_angle_alpha 90
_cell_angle_beta 115.585(4)
_cell_angle_gamma 90
_cell_formula_units_Z 4
_cell_length_a 25.6686(15)
_cell_length_b 6.3122(4)
_cell_length_c 11.3113(6)
_cell_measurement_reflns_used 21351
_cell_measurement_temperature 122(2)
_cell_measurement_theta_max 72.077
_cell_measurement_theta_min 3.818
_cell_volume 1653.01(18)
_computing_cell_refinement 'APEX2 v2016 (Bruker AXS)'
_computing_data_reduction 'SAINT V8.37A (Bruker AXS Inc.'
_computing_structure_refinement 'SHELXL-2018/3 (Sheldrick, 2018)'
_computing_structure_solution 'SHELXS-97 (Sheldrick, 2008)'
_diffrn_ambient_temperature 122(2)
_diffrn_measured_fraction_theta_full 0.992
_diffrn_measured_fraction_theta_max 0.993
_diffrn_measurement_device_type 'Bruker D8 Venture'
_diffrn_radiation_type CuK\a
_diffrn_radiation_wavelength 1.54178
_diffrn_reflns_av_R_equivalents 0.0910
_diffrn_reflns_av_unetI/netI 0.0520
_diffrn_reflns_Laue_measured_fraction_full 0.992
_diffrn_reflns_Laue_measured_fraction_max 0.993
_diffrn_reflns_limit_h_max 31
_diffrn_reflns_limit_h_min -31
_diffrn_reflns_limit_k_max 7
_diffrn_reflns_limit_k_min -6
_diffrn_reflns_limit_l_max 13
_diffrn_reflns_limit_l_min -13
_diffrn_reflns_number 21351
_diffrn_reflns_point_group_measured_fraction_full 0.952
_diffrn_reflns_point_group_measured_fraction_max 0.949
_diffrn_reflns_theta_full 67.679
_diffrn_reflns_theta_max 72.077
_diffrn_reflns_theta_min 3.818
_exptl_absorpt_coefficient_mu 1.765
_exptl_absorpt_correction_T_max 0.7543
_exptl_absorpt_correction_T_min 0.5741
_exptl_absorpt_correction_type multi-scan
_exptl_absorpt_process_details
; 
 SADABS-2016-2. Reference: Krause et al. J.Appl.Cryst. 48 (2015) 3-10.
Part of Apex2 Suite 
;
_exptl_crystal_colour colorless
_exptl_crystal_density_diffrn 1.227
_exptl_crystal_description prism
_exptl_crystal_F_000 656
_exptl_crystal_size_max 0.368
_exptl_crystal_size_mid 0.084
_exptl_crystal_size_min 0.044
_refine_diff_density_max 0.322
_refine_diff_density_min -0.311
_refine_diff_density_rms 0.048
_refine_ls_abs_structure_details
;
 Refined as an inversion twin.
;
_refine_ls_abs_structure_Flack 0.07(3)
_refine_ls_extinction_method none
_refine_ls_goodness_of_fit_ref 1.061
_refine_ls_hydrogen_treatment mixed
_refine_ls_matrix_type full
_refine_ls_number_parameters 201
_refine_ls_number_reflns 3090
_refine_ls_number_restraints 1
_refine_ls_restrained_S_all 1.060
_refine_ls_R_factor_all 0.0468
_refine_ls_R_factor_gt 0.0383
_refine_ls_shift/su_max 0.000
_refine_ls_shift/su_mean 0.000
_refine_ls_structure_factor_coef Fsqd
_refine_ls_weighting_details 'w=1/[\s^2^(Fo^2^)+(0.0430P)^2^+0.5952P] where P=(Fo^2^+2Fc^2^)/3'
_refine_ls_weighting_scheme calc
_refine_ls_wR_factor_gt 0.0871
_refine_ls_wR_factor_ref 0.0910
_reflns_Friedel_coverage 0.747
_reflns_Friedel_fraction_full 0.902
_reflns_Friedel_fraction_max 0.897
_reflns_number_gt 2741
_reflns_number_total 3090
_reflns_threshold_expression 'I > 2\s(I)'
_cod_data_source_file jo0c00780_si_004.cif
_cod_data_source_block jbc-71f2
_cod_original_cell_volume 1653.01(17)
_cod_original_sg_symbol_H-M 'C 2'
_cod_database_code 4038685
_shelx_shelxl_version_number 2018/3
_shelx_space_group_comment
;
The symmetry employed for this shelxl refinement is uniquely defined
by the following loop, which should always be used as a source of
symmetry information in preference to the above space-group names.
They are only intended as comments.
;
_shelx_estimated_absorpt_t_min 0.563
_shelx_estimated_absorpt_t_max 0.926

loop_
_space_group_symop_operation_xyz
'x, y, z'
'-x, y, -z'
'x+1/2, y+1/2, z'
'-x+1/2, y+1/2, -z'

loop_
_atom_site_label
_atom_site_type_symbol
_atom_site_fract_x
_atom_site_fract_y
_atom_site_fract_z
_atom_site_U_iso_or_equiv
_atom_site_adp_type
_atom_site_occupancy
_atom_site_site_symmetry_order
_atom_site_calc_flag
_atom_site_refinement_flags_posn
_atom_site_refinement_flags_adp
_atom_site_refinement_flags_occupancy
_atom_site_disorder_assembly
_atom_site_disorder_group
O1 O 0.31716(8) 0.1951(4) 1.1388(2) 0.0239(5) Uani 1 1 d . . . . .
H1 H 0.330006 0.319196 1.146403 0.036 Uiso 1 1 calc R U . . .
C1 C 0.25582(12) 0.2013(6) 1.0917(3) 0.0229(7) Uani 1 1 d . . . . .
H1A H 0.241977 0.059366 1.102278 0.028 Uiso 1 1 calc R U . . .
H1B H 0.238174 0.234980 0.996895 0.028 Uiso 1 1 calc R U . . .
C2 C 0.23585(12) 0.3635(5) 1.1625(3) 0.0183(6) Uani 1 1 d . . . . .
H2A H 0.244740 0.507525 1.141747 0.022 Uiso 1 1 calc R U . . .
H2B H 0.257354 0.342081 1.258242 0.022 Uiso 1 1 calc R U . . .
C3 C 0.17056(12) 0.3463(5) 1.1231(3) 0.0174(6) Uani 1 1 d . . . . .
H3 H 0.1626(13) 0.200(7) 1.145(3) 0.021 Uiso 1 1 d . U . . .
N4 N 0.13611(11) 0.3761(5) 0.9809(2) 0.0188(6) Uani 1 1 d . . . . .
H4 H 0.1474(16) 0.469(7) 0.949(4) 0.023 Uiso 1 1 d . U . . .
S5 S 0.10329(3) 0.16940(13) 0.89275(6) 0.02073(19) Uani 1 1 d . . . . .
O5 O 0.13495(10) 0.0874(4) 0.8170(2) 0.0272(5) Uani 1 1 d . . . . .
C6 C 0.03722(12) 0.2929(6) 0.7679(3) 0.0240(7) Uani 1 1 d . . . . .
C7 C 0.00227(14) 0.3698(8) 0.8399(4) 0.0377(9) Uani 1 1 d . . . . .
H7A H 0.023637 0.481994 0.901704 0.056 Uiso 1 1 calc R U . . .
H7B H -0.004280 0.251326 0.887849 0.056 Uiso 1 1 calc R U . . .
H7C H -0.034968 0.425291 0.776245 0.056 Uiso 1 1 calc R U . . .
C8 C 0.00623(15) 0.1148(7) 0.6742(4) 0.0385(10) Uani 1 1 d . . . . .
H8A H 0.000177 -0.003368 0.723052 0.058 Uiso 1 1 calc R U . . .
H8B H 0.029653 0.066875 0.630117 0.058 Uiso 1 1 calc R U . . .
H8C H -0.031206 0.165687 0.608685 0.058 Uiso 1 1 calc R U . . .
C9 C 0.05216(16) 0.4715(7) 0.6988(3) 0.0325(8) Uani 1 1 d . . . . .
H9A H 0.016640 0.528424 0.629134 0.049 Uiso 1 1 calc R U . . .
H9B H 0.077322 0.417911 0.660539 0.049 Uiso 1 1 calc R U . . .
H9C H 0.072176 0.583963 0.761888 0.049 Uiso 1 1 calc R U . . .
C10 C 0.15187(12) 0.5017(5) 1.2007(3) 0.0179(6) Uani 1 1 d . . . . .
C11 C 0.12468(12) 0.6868(6) 1.1452(3) 0.0234(6) Uani 1 1 d . . . . .
H11 H 0.117343 0.717894 1.057183 0.028 Uiso 1 1 calc R U . . .
C12 C 0.10727(14) 0.8329(6) 1.2158(4) 0.0281(7) Uani 1 1 d . . . . .
H12 H 0.088652 0.961002 1.175414 0.034 Uiso 1 1 calc R U . . .
C13 C 0.11723(14) 0.7896(6) 1.3421(3) 0.0269(7) Uani 1 1 d . . . . .
H13 H 0.105133 0.887975 1.388796 0.032 Uiso 1 1 calc R U . . .
C14 C 0.14504(13) 0.6023(5) 1.4039(3) 0.0212(7) Uani 1 1 d . . . . .
C15 C 0.15477(14) 0.5548(6) 1.5349(3) 0.0275(7) Uani 1 1 d . . . . .
H15 H 0.142500 0.652954 1.581343 0.033 Uiso 1 1 calc R U . . .
C16 C 0.18105(14) 0.3734(7) 1.5948(3) 0.0316(8) Uani 1 1 d . . . . .
H16 H 0.186947 0.344871 1.682135 0.038 Uiso 1 1 calc R U . . .
C17 C 0.19969(14) 0.2264(6) 1.5267(3) 0.0301(9) Uani 1 1 d . . . . .
H17 H 0.218286 0.099085 1.568487 0.036 Uiso 1 1 calc R U . . .
C18 C 0.19090(12) 0.2677(6) 1.3992(3) 0.0225(7) Uani 1 1 d . . . . .
H18 H 0.203801 0.167942 1.354831 0.027 Uiso 1 1 calc R U . . .
C19 C 0.16332(13) 0.4540(5) 1.3340(3) 0.0186(6) Uani 1 1 d . . . . .

loop_
_atom_site_aniso_label
_atom_site_aniso_U_11
_atom_site_aniso_U_22
_atom_site_aniso_U_33
_atom_site_aniso_U_23
_atom_site_aniso_U_13
_atom_site_aniso_U_12
O1 0.0205(9) 0.0244(13) 0.0293(11) -0.0025(11) 0.0133(8) 0.0025(10)
C1 0.0212(13) 0.026(2) 0.0242(14) -0.0035(14) 0.0123(12) 0.0014(13)
C2 0.0188(14) 0.0222(17) 0.0157(14) -0.0010(12) 0.0091(11) 0.0020(12)
C3 0.0195(14) 0.0195(17) 0.0147(14) 0.0005(11) 0.0090(11) 0.0005(12)
N4 0.0205(12) 0.0212(15) 0.0157(12) 0.0027(11) 0.0089(10) -0.0011(11)
S5 0.0216(3) 0.0219(4) 0.0182(3) 0.0007(4) 0.0081(2) -0.0021(3)
O5 0.0282(11) 0.0295(13) 0.0240(11) -0.0059(10) 0.0112(10) 0.0029(9)
C6 0.0160(13) 0.036(2) 0.0189(14) 0.0041(14) 0.0062(12) -0.0012(13)
C7 0.0217(16) 0.059(3) 0.0340(19) 0.0001(18) 0.0140(15) 0.0041(17)
C8 0.0282(17) 0.052(3) 0.0287(17) -0.0006(16) 0.0057(15) -0.0099(16)
C9 0.0283(17) 0.038(2) 0.0252(18) 0.0114(16) 0.0060(14) -0.0017(15)
C10 0.0147(14) 0.0220(17) 0.0201(15) 0.0002(12) 0.0104(12) -0.0010(11)
C11 0.0240(13) 0.0234(17) 0.0259(14) 0.0021(16) 0.0137(11) 0.0007(15)
C12 0.0278(16) 0.0207(18) 0.040(2) 0.0040(15) 0.0188(15) 0.0036(13)
C13 0.0252(16) 0.0262(19) 0.0359(19) -0.0106(15) 0.0195(14) -0.0026(14)
C14 0.0169(13) 0.0265(19) 0.0216(15) -0.0058(12) 0.0098(12) -0.0038(11)
C15 0.0270(15) 0.039(2) 0.0227(16) -0.0098(15) 0.0164(14) -0.0056(15)
C16 0.0285(17) 0.052(2) 0.0180(15) -0.0029(15) 0.0132(14) -0.0028(16)
C17 0.0275(16) 0.041(3) 0.0231(16) 0.0061(14) 0.0120(13) 0.0014(14)
C18 0.0208(14) 0.0286(18) 0.0208(15) -0.0015(13) 0.0114(12) 0.0001(13)
C19 0.0167(13) 0.0234(17) 0.0185(14) -0.0038(12) 0.0104(11) -0.0027(12)

loop_
_atom_type_symbol
_atom_type_description
_atom_type_scat_dispersion_real
_atom_type_scat_dispersion_imag
_atom_type_scat_source
C C 0.0181 0.0091 'International Tables Vol C Tables 4.2.6.8 and 6.1.1.4'
H H 0.0000 0.0000 'International Tables Vol C Tables 4.2.6.8 and 6.1.1.4'
N N 0.0311 0.0180 'International Tables Vol C Tables 4.2.6.8 and 6.1.1.4'
O O 0.0492 0.0322 'International Tables Vol C Tables 4.2.6.8 and 6.1.1.4'
S S 0.3331 0.5567 'International Tables Vol C Tables 4.2.6.8 and 6.1.1.4'

loop_
_geom_angle_atom_site_label_1
_geom_angle_atom_site_label_2
_geom_angle_atom_site_label_3
_geom_angle
_geom_angle_site_symmetry_1
_geom_angle_site_symmetry_3
_geom_angle_publ_flag
C1 O1 H1 109.5 . . ?
O1 C1 C2 113.0(3) . . ?
O1 C1 H1A 109.0 . . ?
C2 C1 H1A 109.0 . . ?
O1 C1 H1B 109.0 . . ?
C2 C1 H1B 109.0 . . ?
H1A C1 H1B 107.8 . . ?
C1 C2 C3 111.9(2) . . ?
C1 C2 H2A 109.2 . . ?
C3 C2 H2A 109.2 . . ?
C1 C2 H2B 109.2 . . ?
C3 C2 H2B 109.2 . . ?
H2A C2 H2B 107.9 . . ?
N4 C3 C10 110.9(2) . . ?
N4 C3 C2 111.8(2) . . ?
C10 C3 C2 111.2(2) . . ?
N4 C3 H3 107.0(19) . . ?
C10 C3 H3 107.9(19) . . ?
C2 C3 H3 107.9(18) . . ?
C3 N4 S5 118.1(2) . . ?
C3 N4 H4 115(3) . . ?
S5 N4 H4 120(3) . . ?
O5 S5 N4 111.01(13) . . ?
O5 S5 C6 104.68(14) . . ?
N4 S5 C6 100.97(15) . . ?
C9 C6 C8 111.4(3) . . ?
C9 C6 C7 112.1(3) . . ?
C8 C6 C7 110.9(3) . . ?
C9 C6 S5 110.8(2) . . ?
C8 C6 S5 104.7(3) . . ?
C7 C6 S5 106.5(2) . . ?
C6 C7 H7A 109.5 . . ?
C6 C7 H7B 109.5 . . ?
H7A C7 H7B 109.5 . . ?
C6 C7 H7C 109.5 . . ?
H7A C7 H7C 109.5 . . ?
H7B C7 H7C 109.5 . . ?
C6 C8 H8A 109.5 . . ?
C6 C8 H8B 109.5 . . ?
H8A C8 H8B 109.5 . . ?
C6 C8 H8C 109.5 . . ?
H8A C8 H8C 109.5 . . ?
H8B C8 H8C 109.5 . . ?
C6 C9 H9A 109.5 . . ?
C6 C9 H9B 109.5 . . ?
H9A C9 H9B 109.5 . . ?
C6 C9 H9C 109.5 . . ?
H9A C9 H9C 109.5 . . ?
H9B C9 H9C 109.5 . . ?
C11 C10 C19 119.6(3) . . ?
C11 C10 C3 120.7(3) . . ?
C19 C10 C3 119.7(3) . . ?
C10 C11 C12 121.4(3) . . ?
C10 C11 H11 119.3 . . ?
C12 C11 H11 119.3 . . ?
C13 C12 C11 119.9(3) . . ?
C13 C12 H12 120.0 . . ?
C11 C12 H12 120.0 . . ?
C12 C13 C14 121.0(3) . . ?
C12 C13 H13 119.5 . . ?
C14 C13 H13 119.5 . . ?
C13 C14 C15 121.3(3) . . ?
C13 C14 C19 119.7(3) . . ?
C15 C14 C19 119.1(3) . . ?
C16 C15 C14 121.7(3) . . ?
C16 C15 H15 119.2 . . ?
C14 C15 H15 119.2 . . ?
C15 C16 C17 119.7(3) . . ?
C15 C16 H16 120.2 . . ?
C17 C16 H16 120.2 . . ?
C18 C17 C16 120.1(3) . . ?
C18 C17 H17 119.9 . . ?
C16 C17 H17 119.9 . . ?
C17 C18 C19 121.5(3) . . ?
C17 C18 H18 119.2 . . ?
C19 C18 H18 119.2 . . ?
C18 C19 C14 117.9(3) . . ?
C18 C19 C10 123.6(3) . . ?
C14 C19 C10 118.4(3) . . ?

loop_
_geom_bond_atom_site_label_1
_geom_bond_atom_site_label_2
_geom_bond_distance
_geom_bond_site_symmetry_2
_geom_bond_publ_flag
O1 C1 1.428(3) . ?
O1 H1 0.8400 . ?
C1 C2 1.519(4) . ?
C1 H1A 0.9900 . ?
C1 H1B 0.9900 . ?
C2 C3 1.541(4) . ?
C2 H2A 0.9900 . ?
C2 H2B 0.9900 . ?
C3 N4 1.475(4) . ?
C3 C10 1.525(4) . ?
C3 H3 1.00(4) . ?
N4 S5 1.637(3) . ?
N4 H4 0.81(4) . ?
S5 O5 1.505(2) . ?
S5 C6 1.846(3) . ?
C6 C9 1.513(5) . ?
C6 C8 1.514(5) . ?
C6 C7 1.527(5) . ?
C7 H7A 0.9800 . ?
C7 H7B 0.9800 . ?
C7 H7C 0.9800 . ?
C8 H8A 0.9800 . ?
C8 H8B 0.9800 . ?
C8 H8C 0.9800 . ?
C9 H9A 0.9800 . ?
C9 H9B 0.9800 . ?
C9 H9C 0.9800 . ?
C10 C11 1.367(5) . ?
C10 C19 1.438(4) . ?
C11 C12 1.413(5) . ?
C11 H11 0.9500 . ?
C12 C13 1.366(5) . ?
C12 H12 0.9500 . ?
C13 C14 1.402(5) . ?
C13 H13 0.9500 . ?
C14 C15 1.424(5) . ?
C14 C19 1.429(4) . ?
C15 C16 1.353(6) . ?
C15 H15 0.9500 . ?
C16 C17 1.415(5) . ?
C16 H16 0.9500 . ?
C17 C18 1.384(5) . ?
C17 H17 0.9500 . ?
C18 C19 1.406(5) . ?
C18 H18 0.9500 . ?

loop_
_geom_hbond_atom_site_label_D
_geom_hbond_atom_site_label_H
_geom_hbond_atom_site_label_A
_geom_hbond_distance_DH
_geom_hbond_distance_HA
_geom_hbond_distance_DA
_geom_hbond_angle_DHA
_geom_hbond_site_symmetry_A
_geom_hbond_publ_flag
O1 H1 S5 0.84 2.94 3.727(3) 155.9 4_557 yes
O1 H1 O5 0.84 1.88 2.714(4) 173.3 4_557 yes
C9 H9C O1 0.98 2.66 3.361(4) 128.9 4_557 yes
N4 H4 O1 0.81(4) 2.15(4) 2.955(4) 175(4) 4_557 yes

loop_
_geom_torsion_atom_site_label_1
_geom_torsion_atom_site_label_2
_geom_torsion_atom_site_label_3
_geom_torsion_atom_site_label_4
_geom_torsion
_geom_torsion_site_symmetry_1
_geom_torsion_site_symmetry_2
_geom_torsion_site_symmetry_3
_geom_torsion_site_symmetry_4
_geom_torsion_publ_flag
O1 C1 C2 C3 -172.3(3) . . . . ?
C1 C2 C3 N4 -58.7(4) . . . . ?
C1 C2 C3 C10 176.8(3) . . . . ?
C10 C3 N4 S5 -126.3(2) . . . . ?
C2 C3 N4 S5 109.0(3) . . . . ?
C3 N4 S5 O5 -103.4(2) . . . . ?
C3 N4 S5 C6 146.0(2) . . . . ?
O5 S5 C6 C9 -60.3(3) . . . . ?
N4 S5 C6 C9 55.1(3) . . . . ?
O5 S5 C6 C8 59.9(2) . . . . ?
N4 S5 C6 C8 175.3(2) . . . . ?
O5 S5 C6 C7 177.5(3) . . . . ?
N4 S5 C6 C7 -67.1(3) . . . . ?
N4 C3 C10 C11 -23.2(4) . . . . ?
C2 C3 C10 C11 101.8(3) . . . . ?
N4 C3 C10 C19 157.3(3) . . . . ?
C2 C3 C10 C19 -77.7(3) . . . . ?
C19 C10 C11 C12 -0.3(4) . . . . ?
C3 C10 C11 C12 -179.8(3) . . . . ?
C10 C11 C12 C13 -0.4(5) . . . . ?
C11 C12 C13 C14 0.5(5) . . . . ?
C12 C13 C14 C15 -179.0(3) . . . . ?
C12 C13 C14 C19 0.0(5) . . . . ?
C13 C14 C15 C16 179.3(3) . . . . ?
C19 C14 C15 C16 0.2(5) . . . . ?
C14 C15 C16 C17 0.2(5) . . . . ?
C15 C16 C17 C18 -0.2(5) . . . . ?
C16 C17 C18 C19 -0.3(5) . . . . ?
C17 C18 C19 C14 0.7(4) . . . . ?
C17 C18 C19 C10 -178.4(3) . . . . ?
C13 C14 C19 C18 -179.8(3) . . . . ?
C15 C14 C19 C18 -0.7(4) . . . . ?
C13 C14 C19 C10 -0.7(4) . . . . ?
C15 C14 C19 C10 178.4(3) . . . . ?
C11 C10 C19 C18 179.9(3) . . . . ?
C3 C10 C19 C18 -0.6(4) . . . . ?
C11 C10 C19 C14 0.8(4) . . . . ?
C3 C10 C19 C14 -179.7(3) . . . . ?
